data_4127886
loop_
_publ_author_name
'Roy, Pronay'
'Bour, James R.'
'Kampf, Jeff W.'
'Sanford, Melanie S.'

_publ_section_title
;
 Catalytically Relevant Intermediates in the Ni-Catalyzed
 C(sp<sup>2</sup>)-H and C(sp<sup>3</sup>)-H Functionalization of
 Aminoquinoline Substrates.
;
_journal_issue 43
_journal_name_full 'Journal of the American Chemical Society'
_journal_page_first 17382
_journal_page_last 17387
_journal_paper_doi 10.1021/jacs.9b09109
_journal_volume 141
_journal_year 2019
_chemical_formula_moiety 'C24 H17 F3 N3 Ni O3'
_chemical_formula_sum 'C24 H17 F3 N3 Ni O3'
_chemical_formula_weight 511.11
_space_group_crystal_system triclinic
_space_group_IT_number 2
_space_group_name_Hall '-P 1'
_space_group_name_H-M_alt 'P -1'
_symmetry_space_group_name_Hall '-P 1'
_symmetry_space_group_name_H-M 'P -1'
_atom_sites_solution_hydrogens geom
_audit_creation_method SHELXL-2018/3
_cell_angle_alpha 95.466(3)
_cell_angle_beta 107.282(3)
_cell_angle_gamma 92.626(3)
_cell_formula_units_Z 2
_cell_length_a 8.4096(3)
_cell_length_b 11.3752(4)
_cell_length_c 11.9729(4)
_cell_measurement_reflns_used 8272
_cell_measurement_temperature 85(2)
_cell_measurement_theta_max 68.0770
_cell_measurement_theta_min 3.8920
_cell_volume 1085.34(7)
_computing_cell_refinement 'CrysAlisPro 1.171.38.41 (Rigaku OD, 2015)'
_computing_data_collection 'CrysAlisPro 1.171.38.41 (Rigaku OD, 2015)'
_computing_data_reduction 'CrysAlisPro 1.171.38.41 (Rigaku OD, 2015)'
_computing_molecular_graphics 'Bruker SHELXTL'
_computing_publication_material 'Bruker SHELXTL'
_computing_structure_refinement 'SHELXL-2018/3 (Sheldrick, 2008)'
_computing_structure_solution 'SHELXT (Sheldrick, 2014)'
_diffrn_ambient_temperature 85(2)
_diffrn_measured_fraction_theta_full 0.976
_diffrn_measured_fraction_theta_max 0.965
_diffrn_measurement_device_type 'Rigaku Saturn 944+ CCD'
_diffrn_measurement_method '\w scans'
_diffrn_radiation_type CuK\a
_diffrn_radiation_wavelength 1.54184
_diffrn_reflns_av_R_equivalents 0.0384
_diffrn_reflns_av_unetI/netI 0.0286
_diffrn_reflns_Laue_measured_fraction_full 0.976
_diffrn_reflns_Laue_measured_fraction_max 0.965
_diffrn_reflns_limit_h_max 10
_diffrn_reflns_limit_h_min -9
_diffrn_reflns_limit_k_max 11
_diffrn_reflns_limit_k_min -12
_diffrn_reflns_limit_l_max 14
_diffrn_reflns_limit_l_min -14
_diffrn_reflns_number 16396
_diffrn_reflns_point_group_measured_fraction_full 0.976
_diffrn_reflns_point_group_measured_fraction_max 0.965
_diffrn_reflns_theta_full 67.684
_diffrn_reflns_theta_max 69.159
_diffrn_reflns_theta_min 3.892
_diffrn_source 'micro-focus rotating anode'
_exptl_absorpt_coefficient_mu 1.816
_exptl_absorpt_correction_T_max 1.00000
_exptl_absorpt_correction_T_min 0.81150
_exptl_absorpt_correction_type multi-scan
_exptl_absorpt_process_details
; 
CrysAlisPro 1.171.38.41 (Rigaku Oxford Diffraction, 2015) 
Empirical absorption correction using spherical harmonics, 
 implemented in SCALE3 ABSPACK scaling algorithm. 
;
_exptl_crystal_colour brown
_exptl_crystal_density_diffrn 1.564
_exptl_crystal_description needle
_exptl_crystal_F_000 522
_exptl_crystal_size_max 0.110
_exptl_crystal_size_mid 0.050
_exptl_crystal_size_min 0.050
_refine_diff_density_max 0.443
_refine_diff_density_min -0.417
_refine_diff_density_rms 0.074
_refine_ls_extinction_method none
_refine_ls_goodness_of_fit_ref 1.044
_refine_ls_hydrogen_treatment constr
_refine_ls_matrix_type full
_refine_ls_number_parameters 308
_refine_ls_number_reflns 3902
_refine_ls_number_restraints 0
_refine_ls_restrained_S_all 1.044
_refine_ls_R_factor_all 0.0404
_refine_ls_R_factor_gt 0.0385
_refine_ls_shift/su_max 0.001
_refine_ls_shift/su_mean 0.000
_refine_ls_structure_factor_coef Fsqd
_refine_ls_weighting_details 'w=1/[\s^2^(Fo^2^)+(0.0663P)^2^+0.6319P] where P=(Fo^2^+2Fc^2^)/3'
_refine_ls_weighting_scheme calc
_refine_ls_wR_factor_gt 0.1058
_refine_ls_wR_factor_ref 0.1081
_reflns_Friedel_coverage 0.000
_reflns_number_gt 3687
_reflns_number_total 3902
_reflns_threshold_expression 'I > 2\s(I)'
_cod_data_source_file ja9b09109_si_002.cif
_cod_data_source_block 4a-OTFA
_cod_original_cell_volume 1085.34(6)
_cod_database_code 4127886
_shelx_shelxl_version_number 2018/3
_shelx_space_group_comment
; 
The symmetry employed for this shelxl refinement is uniquely defined 
by the following loop, which should always be used as a source of 
symmetry information in preference to the above space-group names. 
They are only intended as comments. 
;
_shelx_estimated_absorpt_t_min 0.825
_shelx_estimated_absorpt_t_max 0.915

loop_
_space_group_symop_operation_xyz
'x, y, z'
'-x, -y, -z'

loop_
_atom_site_label
_atom_site_type_symbol
_atom_site_fract_x
_atom_site_fract_y
_atom_site_fract_z
_atom_site_U_iso_or_equiv
_atom_site_adp_type
_atom_site_occupancy
_atom_site_site_symmetry_order
_atom_site_calc_flag
_atom_site_refinement_flags_posn
_atom_site_refinement_flags_adp
Ni1 Ni 0.36065(4) 0.29995(3) 0.67143(2) 0.01952(13) Uani 1 1 d . .
O1 O 0.57856(17) 0.58021(13) 0.90531(12) 0.0275(3) Uani 1 1 d . .
O2 O 0.34890(16) 0.17570(12) 0.54413(11) 0.0237(3) Uani 1 1 d . .
O3 O 0.42179(17) 0.33783(13) 0.47445(12) 0.0269(3) Uani 1 1 d . .
F1 F 0.22842(18) 0.09574(15) 0.30406(13) 0.0536(4) Uani 1 1 d . .
F2 F 0.48810(18) 0.07029(13) 0.37741(12) 0.0442(4) Uani 1 1 d . .
F3 F 0.4160(2) 0.21346(15) 0.27497(12) 0.0569(4) Uani 1 1 d . .
N1 N 0.12558(19) 0.34109(15) 0.60815(13) 0.0204(3) Uani 1 1 d . .
N2 N 0.38643(19) 0.44610(15) 0.76636(14) 0.0216(3) Uani 1 1 d . .
N3 N 0.31511(18) 0.18130(14) 0.77793(13) 0.0207(3) Uani 1 1 d . .
C1 C -0.0006(2) 0.28374(18) 0.52245(16) 0.0233(4) Uani 1 1 d . .
H1 H 0.018833 0.213255 0.480792 0.028 Uiso 1 1 calc R U
C2 C -0.1618(2) 0.32389(19) 0.49142(17) 0.0257(4) Uani 1 1 d . .
H2 H -0.248826 0.281772 0.428668 0.031 Uiso 1 1 calc R U
C3 C -0.1927(2) 0.42399(19) 0.55206(17) 0.0247(4) Uani 1 1 d . .
H3 H -0.301853 0.450947 0.532301 0.030 Uiso 1 1 calc R U
C4 C -0.0617(2) 0.48727(18) 0.64436(16) 0.0225(4) Uani 1 1 d . .
C5 C -0.0805(2) 0.59009(19) 0.71365(17) 0.0260(4) Uani 1 1 d . .
H5 H -0.186995 0.620447 0.700977 0.031 Uiso 1 1 calc R U
C6 C 0.0556(3) 0.64591(19) 0.79924(17) 0.0259(4) Uani 1 1 d . .
H6 H 0.041249 0.715037 0.845293 0.031 Uiso 1 1 calc R U
C7 C 0.2171(2) 0.60414(18) 0.82150(17) 0.0247(4) Uani 1 1 d . .
H7 H 0.309323 0.645691 0.880613 0.030 Uiso 1 1 calc R U
C8 C 0.2394(2) 0.50273(18) 0.75672(16) 0.0213(4) Uani 1 1 d . .
C9 C 0.0975(2) 0.44263(17) 0.66807(15) 0.0205(4) Uani 1 1 d . .
C10 C 0.5417(2) 0.48690(18) 0.84033(16) 0.0221(4) Uani 1 1 d . .
C11 C 0.6615(2) 0.39778(18) 0.82779(16) 0.0221(4) Uani 1 1 d . .
C12 C 0.8295(2) 0.40958(19) 0.89351(17) 0.0249(4) Uani 1 1 d . .
H12 H 0.872812 0.475987 0.950881 0.030 Uiso 1 1 calc R U
C13 C 0.9333(2) 0.32352(19) 0.87453(17) 0.0261(4) Uani 1 1 d . .
H13 H 1.048102 0.330842 0.919121 0.031 Uiso 1 1 calc R U
C14 C 0.8693(2) 0.22656(19) 0.79031(17) 0.0257(4) Uani 1 1 d . .
H14 H 0.941571 0.168628 0.777054 0.031 Uiso 1 1 calc R U
C15 C 0.7000(2) 0.21315(18) 0.72476(17) 0.0236(4) Uani 1 1 d . .
H15 H 0.656121 0.146599 0.667665 0.028 Uiso 1 1 calc R U
C16 C 0.5982(2) 0.29954(18) 0.74546(16) 0.0211(4) Uani 1 1 d . .
C17 C 0.2706(2) 0.06611(18) 0.74090(17) 0.0256(4) Uani 1 1 d . .
H17 H 0.253825 0.038945 0.660415 0.031 Uiso 1 1 calc R U
C18 C 0.2481(3) -0.01449(19) 0.81507(19) 0.0302(5) Uani 1 1 d . .
H18 H 0.217067 -0.095429 0.785413 0.036 Uiso 1 1 calc R U
C19 C 0.2709(3) 0.0228(2) 0.93366(18) 0.0291(4) Uani 1 1 d . .
C20 C 0.3157(3) 0.14223(19) 0.97056(17) 0.0272(4) Uani 1 1 d . .
H20 H 0.331646 0.171887 1.050340 0.033 Uiso 1 1 calc R U
C21 C 0.3372(2) 0.21838(18) 0.89206(16) 0.0236(4) Uani 1 1 d . .
H21 H 0.368761 0.299725 0.919576 0.028 Uiso 1 1 calc R U
C22 C 0.2478(3) -0.0622(2) 1.0179(2) 0.0404(6) Uani 1 1 d . .
H22A H 0.312870 -0.030659 1.098436 0.061 Uiso 1 1 calc R U
H22B H 0.286248 -0.139034 0.997476 0.061 Uiso 1 1 calc R U
H22C H 0.129294 -0.072141 1.012542 0.061 Uiso 1 1 calc R U
C23 C 0.3847(2) 0.23170(18) 0.46690(16) 0.0215(4) Uani 1 1 d . .
C24 C 0.3786(3) 0.1522(2) 0.35447(18) 0.0308(5) Uani 1 1 d . .

loop_
_atom_site_aniso_label
_atom_site_aniso_U_11
_atom_site_aniso_U_22
_atom_site_aniso_U_33
_atom_site_aniso_U_23
_atom_site_aniso_U_13
_atom_site_aniso_U_12
Ni1 0.01986(19) 0.0220(2) 0.01612(19) 0.00212(13) 0.00457(13) 0.00171(13)
O1 0.0270(7) 0.0270(8) 0.0247(7) -0.0054(6) 0.0050(5) -0.0009(6)
O2 0.0267(7) 0.0258(8) 0.0191(6) 0.0035(5) 0.0074(5) 0.0021(5)
O3 0.0248(7) 0.0254(8) 0.0283(7) 0.0051(6) 0.0043(5) 0.0023(5)
F1 0.0410(8) 0.0666(11) 0.0404(8) -0.0263(7) 0.0041(6) -0.0044(7)
F2 0.0502(8) 0.0415(8) 0.0437(8) -0.0055(6) 0.0199(6) 0.0161(6)
F3 0.0943(13) 0.0583(10) 0.0277(7) 0.0063(7) 0.0326(8) 0.0063(9)
N1 0.0220(8) 0.0224(9) 0.0171(7) 0.0040(6) 0.0058(6) 0.0013(6)
N2 0.0216(8) 0.0227(9) 0.0197(7) 0.0022(6) 0.0049(6) 0.0033(6)
N3 0.0205(7) 0.0229(9) 0.0187(7) 0.0018(6) 0.0059(6) 0.0034(6)
C1 0.0248(9) 0.0251(11) 0.0191(9) 0.0036(7) 0.0054(7) -0.0013(7)
C2 0.0229(9) 0.0299(11) 0.0221(9) 0.0057(8) 0.0035(7) -0.0034(8)
C3 0.0208(9) 0.0314(12) 0.0234(9) 0.0115(8) 0.0064(7) 0.0024(8)
C4 0.0226(9) 0.0268(11) 0.0208(9) 0.0108(8) 0.0077(7) 0.0040(7)
C5 0.0258(9) 0.0298(12) 0.0259(10) 0.0101(8) 0.0102(8) 0.0081(8)
C6 0.0323(10) 0.0240(11) 0.0237(9) 0.0032(8) 0.0111(8) 0.0072(8)
C7 0.0279(10) 0.0246(11) 0.0203(9) 0.0023(7) 0.0056(7) 0.0028(8)
C8 0.0224(9) 0.0241(10) 0.0180(8) 0.0056(7) 0.0062(7) 0.0012(7)
C9 0.0246(9) 0.0216(10) 0.0167(8) 0.0055(7) 0.0075(7) 0.0011(7)
C10 0.0227(9) 0.0257(11) 0.0176(8) 0.0044(8) 0.0055(7) 0.0007(7)
C11 0.0239(9) 0.0254(11) 0.0182(8) 0.0042(7) 0.0078(7) 0.0006(7)
C12 0.0232(9) 0.0291(11) 0.0214(9) 0.0039(8) 0.0054(7) -0.0003(7)
C13 0.0206(9) 0.0333(12) 0.0248(9) 0.0084(8) 0.0058(7) 0.0024(8)
C14 0.0257(9) 0.0305(12) 0.0250(9) 0.0089(8) 0.0114(8) 0.0061(8)
C15 0.0250(9) 0.0258(11) 0.0216(9) 0.0066(7) 0.0082(7) 0.0034(7)
C16 0.0212(9) 0.0253(11) 0.0180(8) 0.0070(7) 0.0063(7) 0.0025(7)
C17 0.0314(10) 0.0246(11) 0.0214(9) 0.0000(8) 0.0099(8) 0.0009(8)
C18 0.0426(12) 0.0218(11) 0.0287(10) 0.0019(8) 0.0150(9) 0.0003(8)
C19 0.0352(11) 0.0305(12) 0.0252(10) 0.0077(8) 0.0127(8) 0.0047(8)
C20 0.0328(10) 0.0310(12) 0.0186(9) 0.0044(8) 0.0085(8) 0.0028(8)
C21 0.0245(9) 0.0260(11) 0.0195(9) 0.0016(7) 0.0059(7) 0.0018(7)
C22 0.0607(15) 0.0350(14) 0.0310(11) 0.0096(10) 0.0209(11) 0.0010(11)
C23 0.0191(8) 0.0264(11) 0.0181(9) 0.0028(7) 0.0039(7) 0.0047(7)
C24 0.0366(11) 0.0336(13) 0.0222(10) -0.0002(8) 0.0096(8) 0.0056(9)

loop_
_atom_type_symbol
_atom_type_description
_atom_type_scat_dispersion_real
_atom_type_scat_dispersion_imag
_atom_type_scat_source
C C 0.0181 0.0091 'International Tables Vol C Tables 4.2.6.8 and 6.1.1.4'
H H 0.0000 0.0000 'International Tables Vol C Tables 4.2.6.8 and 6.1.1.4'
N N 0.0311 0.0180 'International Tables Vol C Tables 4.2.6.8 and 6.1.1.4'
O O 0.0492 0.0322 'International Tables Vol C Tables 4.2.6.8 and 6.1.1.4'
F F 0.0727 0.0534 'International Tables Vol C Tables 4.2.6.8 and 6.1.1.4'
Ni Ni -3.0029 0.5091 'International Tables Vol C Tables 4.2.6.8 and 6.1.1.4'

loop_
_geom_angle_atom_site_label_1
_geom_angle_atom_site_label_2
_geom_angle_atom_site_label_3
_geom_angle
N2 Ni1 C16 83.55(7)
N2 Ni1 O2 164.60(7)
C16 Ni1 O2 95.53(7)
N2 Ni1 N1 83.59(7)
C16 Ni1 N1 166.44(8)
O2 Ni1 N1 95.73(6)
N2 Ni1 N3 102.65(7)
C16 Ni1 N3 90.68(7)
O2 Ni1 N3 92.72(6)
N1 Ni1 N3 96.31(6)
C23 O2 Ni1 103.49(12)
C1 N1 C9 118.88(16)
C1 N1 Ni1 129.71(14)
C9 N1 Ni1 111.37(12)
C10 N2 C8 125.27(16)
C10 N2 Ni1 119.32(13)
C8 N2 Ni1 115.38(13)
C17 N3 C21 117.90(17)
C17 N3 Ni1 123.07(13)
C21 N3 Ni1 118.96(13)
N1 C1 C2 122.18(19)
N1 C1 H1 118.9
C2 C1 H1 118.9
C3 C2 C1 119.67(18)
C3 C2 H2 120.2
C1 C2 H2 120.2
C2 C3 C4 119.81(18)
C2 C3 H3 120.1
C4 C3 H3 120.1
C5 C4 C9 118.58(18)
C5 C4 C3 124.46(17)
C9 C4 C3 116.96(18)
C6 C5 C4 119.69(18)
C6 C5 H5 120.2
C4 C5 H5 120.2
C5 C6 C7 122.29(19)
C5 C6 H6 118.9
C7 C6 H6 118.9
C8 C7 C6 119.53(18)
C8 C7 H7 120.2
C6 C7 H7 120.2
C7 C8 N2 128.40(18)
C7 C8 C9 118.68(17)
N2 C8 C9 112.91(17)
N1 C9 C4 122.46(17)
N1 C9 C8 116.37(16)
C4 C9 C8 121.17(18)
O1 C10 N2 126.92(18)
O1 C10 C11 124.95(17)
N2 C10 C11 108.13(16)
C16 C11 C12 120.04(18)
C16 C11 C10 116.79(17)
C12 C11 C10 123.17(18)
C13 C12 C11 119.43(19)
C13 C12 H12 120.3
C11 C12 H12 120.3
C12 C13 C14 120.07(18)
C12 C13 H13 120.0
C14 C13 H13 120.0
C13 C14 C15 120.91(19)
C13 C14 H14 119.5
C15 C14 H14 119.5
C16 C15 C14 118.16(19)
C16 C15 H15 120.9
C14 C15 H15 120.9
C15 C16 C11 121.36(17)
C15 C16 Ni1 126.49(15)
C11 C16 Ni1 112.14(14)
N3 C17 C18 122.60(18)
N3 C17 H17 118.7
C18 C17 H17 118.7
C17 C18 C19 120.0(2)
C17 C18 H18 120.0
C19 C18 H18 120.0
C20 C19 C18 116.75(19)
C20 C19 C22 121.40(19)
C18 C19 C22 121.9(2)
C21 C20 C19 120.43(18)
C21 C20 H20 119.8
C19 C20 H20 119.8
N3 C21 C20 122.27(19)
N3 C21 H21 118.9
C20 C21 H21 118.9
C19 C22 H22A 109.5
C19 C22 H22B 109.5
H22A C22 H22B 109.5
C19 C22 H22C 109.5
H22A C22 H22C 109.5
H22B C22 H22C 109.5
O3 C23 O2 126.97(18)
O3 C23 C24 119.57(17)
O2 C23 C24 113.46(18)
F2 C24 F1 107.28(19)
F2 C24 F3 106.60(18)
F1 C24 F3 107.70(18)
F2 C24 C23 111.22(16)
F1 C24 C23 111.68(17)
F3 C24 C23 112.08(18)

loop_
_geom_bond_atom_site_label_1
_geom_bond_atom_site_label_2
_geom_bond_distance
Ni1 N2 1.8877(17)
Ni1 C16 1.9305(18)
Ni1 O2 1.9539(14)
Ni1 N1 1.9909(16)
Ni1 N3 2.0407(16)
O1 C10 1.223(2)
O2 C23 1.269(2)
O3 C23 1.221(2)
F1 C24 1.331(3)
F2 C24 1.330(3)
F3 C24 1.332(3)
N1 C1 1.329(2)
N1 C9 1.368(3)
N2 C10 1.373(2)
N2 C8 1.400(2)
N3 C17 1.342(3)
N3 C21 1.346(2)
C1 C2 1.405(3)
C1 H1 0.9500
C2 C3 1.369(3)
C2 H2 0.9500
C3 C4 1.416(3)
C3 H3 0.9500
C4 C5 1.411(3)
C4 C9 1.412(3)
C5 C6 1.369(3)
C5 H5 0.9500
C6 C7 1.418(3)
C6 H6 0.9500
C7 C8 1.380(3)
C7 H7 0.9500
C8 C9 1.432(3)
C10 C11 1.490(3)
C11 C16 1.388(3)
C11 C12 1.391(3)
C12 C13 1.387(3)
C12 H12 0.9500
C13 C14 1.391(3)
C13 H13 0.9500
C14 C15 1.400(3)
C14 H14 0.9500
C15 C16 1.384(3)
C15 H15 0.9500
C17 C18 1.380(3)
C17 H17 0.9500
C18 C19 1.396(3)
C18 H18 0.9500
C19 C20 1.386(3)
C19 C22 1.508(3)
C20 C21 1.381(3)
C20 H20 0.9500
C21 H21 0.9500
C22 H22A 0.9800
C22 H22B 0.9800
C22 H22C 0.9800
C23 C24 1.535(3)

loop_
_geom_torsion_atom_site_label_1
_geom_torsion_atom_site_label_2
_geom_torsion_atom_site_label_3
_geom_torsion_atom_site_label_4
_geom_torsion
C16 Ni1 N2 C10 -0.59(14)
O2 Ni1 N2 C10 -88.0(3)
N1 Ni1 N2 C10 -176.28(15)
N3 Ni1 N2 C10 88.66(14)
C16 Ni1 N2 C8 -178.74(14)
O2 Ni1 N2 C8 93.9(3)
N1 Ni1 N2 C8 5.56(13)
N3 Ni1 N2 C8 -89.49(13)
C9 N1 C1 C2 0.0(3)
Ni1 N1 C1 C2 177.80(14)
N1 C1 C2 C3 -1.3(3)
C1 C2 C3 C4 0.9(3)
C2 C3 C4 C5 -178.88(18)
C2 C3 C4 C9 0.6(3)
C9 C4 C5 C6 1.9(3)
C3 C4 C5 C6 -178.63(18)
C4 C5 C6 C7 0.0(3)
C5 C6 C7 C8 -1.1(3)
C6 C7 C8 N2 -178.69(18)
C6 C7 C8 C9 0.2(3)
C10 N2 C8 C7 -4.0(3)
Ni1 N2 C8 C7 174.03(16)
C10 N2 C8 C9 177.06(17)
Ni1 N2 C8 C9 -4.9(2)
C1 N1 C9 C4 1.7(3)
Ni1 N1 C9 C4 -176.53(14)
C1 N1 C9 C8 -177.95(16)
Ni1 N1 C9 C8 3.8(2)
C5 C4 C9 N1 177.55(17)
C3 C4 C9 N1 -1.9(3)
C5 C4 C9 C8 -2.8(3)
C3 C4 C9 C8 177.67(17)
C7 C8 C9 N1 -178.59(16)
N2 C8 C9 N1 0.5(2)
C7 C8 C9 C4 1.8(3)
N2 C8 C9 C4 -179.18(16)
C8 N2 C10 O1 -3.4(3)
Ni1 N2 C10 O1 178.68(16)
C8 N2 C10 C11 177.15(16)
Ni1 N2 C10 C11 -0.8(2)
O1 C10 C11 C16 -177.04(18)
N2 C10 C11 C16 2.5(2)
O1 C10 C11 C12 2.7(3)
N2 C10 C11 C12 -177.76(17)
C16 C11 C12 C13 1.1(3)
C10 C11 C12 C13 -178.67(18)
C11 C12 C13 C14 0.1(3)
C12 C13 C14 C15 -0.9(3)
C13 C14 C15 C16 0.5(3)
C14 C15 C16 C11 0.7(3)
C14 C15 C16 Ni1 -177.87(14)
C12 C11 C16 C15 -1.5(3)
C10 C11 C16 C15 178.26(17)
C12 C11 C16 Ni1 177.24(14)
C10 C11 C16 Ni1 -3.0(2)
C21 N3 C17 C18 -0.4(3)
Ni1 N3 C17 C18 176.71(15)
N3 C17 C18 C19 0.3(3)
C17 C18 C19 C20 0.2(3)
C17 C18 C19 C22 -179.9(2)
C18 C19 C20 C21 -0.5(3)
C22 C19 C20 C21 179.6(2)
C17 N3 C21 C20 0.0(3)
Ni1 N3 C21 C20 -177.24(15)
C19 C20 C21 N3 0.5(3)
Ni1 O2 C23 O3 1.8(2)
Ni1 O2 C23 C24 -178.31(12)
O3 C23 C24 F2 118.8(2)
O2 C23 C24 F2 -61.1(2)
O3 C23 C24 F1 -121.4(2)
O2 C23 C24 F1 58.8(2)
O3 C23 C24 F3 -0.4(3)
O2 C23 C24 F3 179.71(17)
